data_7006057
loop_
_publ_author_name
'Yang, Yi-Fan'
'Ma, Yun-Sheng'
'Bao, Song-Song'
'Zheng, Li-Min'

_publ_section_title
;
 Microwave-assisted hydrothermal syntheses of metal phosphonates with
 layered and framework structures
;
_journal_issue 37
_journal_name_full 'Dalton Transactions'
_journal_page_first 4222
_journal_paper_doi 10.1039/b708688a
_journal_year 2007
_chemical_formula_moiety 'C6 H4 Cd N O5 P'
_chemical_formula_sum 'C6 H4 Cd N O5 P'
_chemical_formula_weight 313.47
_chemical_name_systematic
;
?
;
_space_group_IT_number 14
_symmetry_cell_setting monoclinic
_symmetry_space_group_name_Hall '-P 2ybc'
_symmetry_space_group_name_H-M 'P 1 21/c 1'
_atom_sites_solution_hydrogens geom
_atom_sites_solution_primary direct
_atom_sites_solution_secondary difmap
_audit_creation_method SHELXL-97
_cell_angle_alpha 90.00
_cell_angle_beta 102.466(2)
_cell_angle_gamma 90.00
_cell_formula_units_Z 4
_cell_length_a 9.2706(10)
_cell_length_b 8.7918(9)
_cell_length_c 9.8810(10)
_cell_measurement_reflns_used 3558
_cell_measurement_temperature 293(2)
_cell_measurement_theta_max 28.24
_cell_measurement_theta_min 3.14
_cell_volume 786.37(14)
_computing_cell_refinement SMART
_computing_data_collection 'SMART (Bruker, 2000)'
_computing_data_reduction 'SAINT (Bruker, 2000)'
_computing_molecular_graphics SHELXTL
_computing_publication_material SHELXTL
_computing_structure_refinement SHELXTL
_computing_structure_solution 'SHELXTL (Bruker, 2000)'
_diffrn_ambient_temperature 293(2)
_diffrn_measured_fraction_theta_full 0.995
_diffrn_measured_fraction_theta_max 0.995
_diffrn_radiation_monochromator graphite
_diffrn_radiation_source 'fine-focus sealed tube'
_diffrn_radiation_type MoK\a
_diffrn_radiation_wavelength 0.71073
_diffrn_reflns_av_R_equivalents 0.0221
_diffrn_reflns_av_sigmaI/netI 0.0258
_diffrn_reflns_limit_h_max 11
_diffrn_reflns_limit_h_min -10
_diffrn_reflns_limit_k_max 10
_diffrn_reflns_limit_k_min -10
_diffrn_reflns_limit_l_max 12
_diffrn_reflns_limit_l_min -9
_diffrn_reflns_number 4026
_diffrn_reflns_theta_full 26.00
_diffrn_reflns_theta_max 26.00
_diffrn_reflns_theta_min 2.25
_exptl_absorpt_coefficient_mu 2.972
_exptl_absorpt_correction_T_max 0.555
_exptl_absorpt_correction_T_min 0.247
_exptl_absorpt_correction_type multi-scan
_exptl_absorpt_process_details 'SADABS(Bruker, 2000)'
_exptl_crystal_density_diffrn 2.648
_exptl_crystal_density_method 'not measured'
_exptl_crystal_F_000 600
_exptl_crystal_size_max 0.5
_exptl_crystal_size_mid 0.4
_exptl_crystal_size_min 0.2
_refine_diff_density_max 0.475
_refine_diff_density_min -0.938
_refine_diff_density_rms 0.153
_refine_ls_extinction_method none
_refine_ls_goodness_of_fit_ref 1.139
_refine_ls_hydrogen_treatment constr
_refine_ls_matrix_type full
_refine_ls_number_parameters 127
_refine_ls_number_reflns 1543
_refine_ls_number_restraints 0
_refine_ls_restrained_S_all 1.139
_refine_ls_R_factor_all 0.0232
_refine_ls_R_factor_gt 0.0226
_refine_ls_shift/su_max 0.001
_refine_ls_shift/su_mean 0.000
_refine_ls_structure_factor_coef Fsqd
_refine_ls_weighting_details 'calc w=1/[\s^2^(Fo^2^)+(0.0314P)^2^+0.6720P] where P=(Fo^2^+2Fc^2^)/3'
_refine_ls_weighting_scheme calc
_refine_ls_wR_factor_gt 0.0582
_refine_ls_wR_factor_ref 0.0586
_reflns_number_gt 1508
_reflns_number_total 1543
_reflns_threshold_expression >2sigma(I)
_cod_data_source_file b708688a.txt
_cod_data_source_block 61201cm
_cod_depositor_comments
;
The following automatic conversions were performed:
'_symmetry_cell_setting' value 'Monoclinic' changed to 'monoclinic'
according to '/home/saulius/struct/CIF-dictionaries/cif_core.dic'
dictionary named 'cif_core.dic' version 2.4.1 from 2010-06-29.

Automatic conversion script
Id: cif_fix_enum 1527 2010-12-29 10:47:43Z saulius 
;
_cod_original_sg_symbol_H-M 'P 21/c '
_cod_database_code 7006057

loop_
_symmetry_equiv_pos_as_xyz
'x, y, z'
'-x, y+1/2, -z+1/2'
'-x, -y, -z'
'x, -y-1/2, z-1/2'

loop_
_atom_site_label
_atom_site_type_symbol
_atom_site_fract_x
_atom_site_fract_y
_atom_site_fract_z
_atom_site_U_iso_or_equiv
_atom_site_adp_type
_atom_site_occupancy
_atom_site_symmetry_multiplicity
_atom_site_calc_flag
_atom_site_refinement_flags
_atom_site_disorder_assembly
_atom_site_disorder_group
Cd1 Cd -0.45492(2) 0.79188(2) 0.518484(19) 0.01449(10) Uani 1 1 d . . .
P1 P 0.44649(7) 0.49805(7) 0.70342(7) 0.01227(15) Uani 1 1 d . . .
N1 N 0.3133(3) 0.7356(3) 0.5485(3) 0.0182(5) Uani 1 1 d . . .
C1 C 0.2883(3) 0.6177(3) 0.6266(3) 0.0150(5) Uani 1 1 d . . .
C2 C 0.1478(3) 0.5905(3) 0.6508(3) 0.0178(5) Uani 1 1 d . . .
H2A H 0.1310 0.5070 0.7032 0.021 Uiso 1 1 calc R . .
C3 C 0.0338(3) 0.6887(3) 0.5961(3) 0.0198(6) Uani 1 1 d . . .
C4 C 0.0610(3) 0.8074(4) 0.5124(3) 0.0250(7) Uani 1 1 d . . .
H4A H -0.0149 0.8722 0.4708 0.030 Uiso 1 1 calc R . .
C5 C 0.2009(3) 0.8275(4) 0.4921(3) 0.0246(6) Uani 1 1 d . . .
H5A H 0.2189 0.9080 0.4370 0.029 Uiso 1 1 calc R . .
C6 C -0.1186(3) 0.6787(3) 0.6233(3) 0.0202(6) Uani 1 1 d . . .
O1 O 0.4601(2) 0.5128(2) 0.85991(19) 0.0166(4) Uani 1 1 d . . .
O2 O 0.5764(2) 0.5651(2) 0.6528(2) 0.0180(4) Uani 1 1 d . . .
O3 O 0.4082(2) 0.3381(2) 0.6572(2) 0.0215(4) Uani 1 1 d . . .
O4 O -0.2004(2) 0.7888(2) 0.5961(3) 0.0252(5) Uani 1 1 d . . .
O5 O -0.1525(2) 0.5521(3) 0.6752(2) 0.0288(5) Uani 1 1 d . . .
H5D H -0.2417 0.5624 0.6963 0.035 Uiso 1 1 d R . .

loop_
_atom_site_aniso_label
_atom_site_aniso_U_11
_atom_site_aniso_U_22
_atom_site_aniso_U_33
_atom_site_aniso_U_23
_atom_site_aniso_U_13
_atom_site_aniso_U_12
Cd1 0.01358(15) 0.01343(14) 0.01723(14) -0.00035(6) 0.00500(9) 0.00086(6)
P1 0.0129(3) 0.0122(3) 0.0123(3) 0.0007(2) 0.0042(2) 0.0008(3)
N1 0.0176(13) 0.0188(11) 0.0184(12) 0.0037(10) 0.0044(10) 0.0006(10)
C1 0.0160(13) 0.0141(12) 0.0152(12) -0.0008(10) 0.0037(10) 0.0009(10)
C2 0.0175(14) 0.0184(13) 0.0181(13) 0.0028(10) 0.0050(11) -0.0011(10)
C3 0.0158(14) 0.0217(14) 0.0222(14) -0.0009(11) 0.0046(11) -0.0004(10)
C4 0.0182(16) 0.0247(16) 0.0321(18) 0.0083(12) 0.0055(14) 0.0068(11)
C5 0.0214(15) 0.0239(14) 0.0286(16) 0.0122(13) 0.0056(13) 0.0028(12)
C6 0.0148(14) 0.0241(14) 0.0212(14) -0.0016(11) 0.0027(11) -0.0011(11)
O1 0.0208(10) 0.0159(9) 0.0130(9) 0.0008(7) 0.0035(7) -0.0020(8)
O2 0.0130(9) 0.0211(10) 0.0208(10) 0.0045(8) 0.0055(7) 0.0019(7)
O3 0.0300(11) 0.0159(9) 0.0208(10) -0.0018(8) 0.0104(9) -0.0019(9)
O4 0.0158(11) 0.0214(11) 0.0389(14) -0.0002(8) 0.0072(10) 0.0029(8)
O5 0.0147(10) 0.0300(12) 0.0436(13) 0.0113(10) 0.0103(9) 0.0027(8)

loop_
_atom_type_symbol
_atom_type_description
_atom_type_scat_dispersion_real
_atom_type_scat_dispersion_imag
_atom_type_scat_source
C C 0.0033 0.0016 'International Tables Vol C Tables 4.2.6.8 and 6.1.1.4'
H H 0.0000 0.0000 'International Tables Vol C Tables 4.2.6.8 and 6.1.1.4'
N N 0.0061 0.0033 'International Tables Vol C Tables 4.2.6.8 and 6.1.1.4'
O O 0.0106 0.0060 'International Tables Vol C Tables 4.2.6.8 and 6.1.1.4'
P P 0.1023 0.0942 'International Tables Vol C Tables 4.2.6.8 and 6.1.1.4'
Cd Cd -0.8075 1.2024 'International Tables Vol C Tables 4.2.6.8 and 6.1.1.4'

loop_
_geom_angle_atom_site_label_1
_geom_angle_atom_site_label_2
_geom_angle_atom_site_label_3
_geom_angle
_geom_angle_site_symmetry_1
_geom_angle_site_symmetry_3
_geom_angle_publ_flag
O3 Cd1 N1 109.95(8) 3_566 1_455 ?
O3 Cd1 O1 152.30(7) 3_566 2_556 ?
N1 Cd1 O1 89.34(8) 1_455 2_556 ?
O3 Cd1 O4 83.98(8) 3_566 . ?
N1 Cd1 O4 150.75(9) 1_455 . ?
O1 Cd1 O4 88.37(7) 2_556 . ?
O3 Cd1 O1 87.03(7) 3_566 4_475 ?
N1 Cd1 O1 93.19(7) 1_455 4_475 ?
O1 Cd1 O1 71.77(7) 2_556 4_475 ?
O4 Cd1 O1 113.65(7) . 4_475 ?
O3 Cd1 O2 89.06(7) 3_566 1_455 ?
N1 Cd1 O2 75.60(8) 1_455 1_455 ?
O1 Cd1 O2 115.61(7) 2_556 1_455 ?
O4 Cd1 O2 79.18(7) . 1_455 ?
O1 Cd1 O2 166.05(6) 4_475 1_455 ?
O3 P1 O2 114.60(12) . . ?
O3 P1 O1 110.51(11) . . ?
O2 P1 O1 113.70(10) . . ?
O3 P1 C1 107.27(12) . . ?
O2 P1 C1 105.16(12) . . ?
O1 P1 C1 104.74(11) . . ?
C5 N1 C1 119.3(2) . . ?
C5 N1 Cd1 118.92(19) . 1_655 ?
C1 N1 Cd1 121.70(19) . 1_655 ?
N1 C1 C2 121.0(2) . . ?
N1 C1 P1 117.4(2) . . ?
C2 C1 P1 121.6(2) . . ?
C3 C2 C1 119.3(2) . . ?
C3 C2 H2A 120.4 . . ?
C1 C2 H2A 120.4 . . ?
C2 C3 C4 118.8(3) . . ?
C2 C3 C6 124.4(3) . . ?
C4 C3 C6 116.8(3) . . ?
C5 C4 C3 119.0(3) . . ?
C5 C4 H4A 120.5 . . ?
C3 C4 H4A 120.5 . . ?
N1 C5 C4 122.5(3) . . ?
N1 C5 H5A 118.7 . . ?
C4 C5 H5A 118.7 . . ?
O4 C6 O5 125.1(3) . . ?
O4 C6 C3 118.7(3) . . ?
O5 C6 C3 116.2(3) . . ?
P1 O1 Cd1 116.89(10) . 2_546 ?
P1 O1 Cd1 132.88(10) . 4_676 ?
Cd1 O1 Cd1 108.23(7) 2_546 4_676 ?
P1 O2 Cd1 119.92(10) . 1_655 ?
P1 O3 Cd1 130.92(12) . 3_566 ?
C6 O4 Cd1 128.40(19) . . ?
C6 O5 H5D 108.6 . . ?

loop_
_geom_bond_atom_site_label_1
_geom_bond_atom_site_label_2
_geom_bond_distance
_geom_bond_site_symmetry_2
_geom_bond_publ_flag
Cd1 O3 2.198(2) 3_566 ?
Cd1 N1 2.286(2) 1_455 ?
Cd1 O1 2.2897(18) 2_556 ?
Cd1 O4 2.318(2) . ?
Cd1 O1 2.3436(18) 4_475 ?
Cd1 O2 2.3779(19) 1_455 ?
P1 O3 1.498(2) . ?
P1 O2 1.5197(19) . ?
P1 O1 1.5295(19) . ?
P1 C1 1.831(3) . ?
N1 C5 1.341(4) . ?
N1 C1 1.342(4) . ?
N1 Cd1 2.286(2) 1_655 ?
C1 C2 1.395(4) . ?
C2 C3 1.381(4) . ?
C2 H2A 0.9300 . ?
C3 C4 1.387(4) . ?
C3 C6 1.496(4) . ?
C4 C5 1.366(5) . ?
C4 H4A 0.9300 . ?
C5 H5A 0.9300 . ?
C6 O4 1.223(4) . ?
C6 O5 1.292(4) . ?
O1 Cd1 2.2897(18) 2_546 ?
O1 Cd1 2.3436(18) 4_676 ?
O2 Cd1 2.3779(19) 1_655 ?
O3 Cd1 2.198(2) 3_566 ?
O5 H5D 0.9004 . ?

loop_
_geom_hbond_atom_site_label_D
_geom_hbond_atom_site_label_H
_geom_hbond_atom_site_label_A
_geom_hbond_distance_DH
_geom_hbond_distance_HA
_geom_hbond_distance_DA
_geom_hbond_angle_DHA
_geom_hbond_site_symmetry_A
O5 H5D O2 0.90 1.65 2.478(3) 152 1_455

loop_
_geom_torsion_atom_site_label_1
_geom_torsion_atom_site_label_2
_geom_torsion_atom_site_label_3
_geom_torsion_atom_site_label_4
_geom_torsion
_geom_torsion_site_symmetry_1
_geom_torsion_site_symmetry_2
_geom_torsion_site_symmetry_3
_geom_torsion_site_symmetry_4
_geom_torsion_publ_flag
C5 N1 C1 C2 -0.7(4) . . . . ?
Cd1 N1 C1 C2 176.03(19) 1_655 . . . ?
C5 N1 C1 P1 -179.0(2) . . . . ?
Cd1 N1 C1 P1 -2.3(3) 1_655 . . . ?
O3 P1 C1 N1 -123.9(2) . . . . ?
O2 P1 C1 N1 -1.5(2) . . . . ?
O1 P1 C1 N1 118.6(2) . . . . ?
O3 P1 C1 C2 57.8(2) . . . . ?
O2 P1 C1 C2 -179.8(2) . . . . ?
O1 P1 C1 C2 -59.7(2) . . . . ?
N1 C1 C2 C3 -1.5(4) . . . . ?
P1 C1 C2 C3 176.7(2) . . . . ?
C1 C2 C3 C4 3.3(4) . . . . ?
C1 C2 C3 C6 -175.2(3) . . . . ?
C2 C3 C4 C5 -3.0(5) . . . . ?
C6 C3 C4 C5 175.6(3) . . . . ?
C1 N1 C5 C4 1.0(5) . . . . ?
Cd1 N1 C5 C4 -175.8(2) 1_655 . . . ?
C3 C4 C5 N1 0.9(5) . . . . ?
C2 C3 C6 O4 163.9(3) . . . . ?
C4 C3 C6 O4 -14.7(4) . . . . ?
C2 C3 C6 O5 -15.8(4) . . . . ?
C4 C3 C6 O5 165.6(3) . . . . ?
O3 P1 O1 Cd1 8.92(15) . . . 2_546 ?
O2 P1 O1 Cd1 -121.60(11) . . . 2_546 ?
C1 P1 O1 Cd1 124.15(12) . . . 2_546 ?
O3 P1 O1 Cd1 170.59(13) . . . 4_676 ?
O2 P1 O1 Cd1 40.08(17) . . . 4_676 ?
C1 P1 O1 Cd1 -74.18(16) . . . 4_676 ?
O3 P1 O2 Cd1 121.96(13) . . . 1_655 ?
O1 P1 O2 Cd1 -109.59(12) . . . 1_655 ?
C1 P1 O2 Cd1 4.41(15) . . . 1_655 ?
O2 P1 O3 Cd1 -22.1(2) . . . 3_566 ?
O1 P1 O3 Cd1 -152.12(14) . . . 3_566 ?
C1 P1 O3 Cd1 94.25(17) . . . 3_566 ?
O5 C6 O4 Cd1 -33.7(4) . . . . ?
C3 C6 O4 Cd1 146.7(2) . . . . ?
O3 Cd1 O4 C6 -59.8(3) 3_566 . . . ?
N1 Cd1 O4 C6 61.1(3) 1_455 . . . ?
O1 Cd1 O4 C6 146.8(3) 2_556 . . . ?
O1 Cd1 O4 C6 -143.9(3) 4_475 . . . ?
O2 Cd1 O4 C6 30.3(3) 1_455 . . . ?
